data_4069370
loop_
_publ_author_name
'Jia, Wei-Guo'
'Han, Ying-Feng'
'Lin, Yue-Jian'
'Weng, Lin-Hong'
'Jin, Guo-Xin'

_publ_section_title
;
 Stepwise Formation of Half-Sandwich Iridium-Based Rectangles Containing
 2,5-Diarylamino-1,4-benzoquinone Derivatives Linkers
;
_journal_issue 12
_journal_name_full Organometallics
_journal_page_first 3459
_journal_paper_doi 10.1021/om900160t
_journal_volume 28
_journal_year 2009
_chemical_formula_sum 'C38 H38 Cl4 Ir2 N2 O2'
_chemical_formula_weight 1080.90
_chemical_name_systematic
; 
 ? 
;
_space_group_IT_number 2
_symmetry_cell_setting triclinic
_symmetry_space_group_name_Hall '-P 1'
_symmetry_space_group_name_H-M 'P -1'
_atom_sites_solution_hydrogens geom
_atom_sites_solution_primary direct
_atom_sites_solution_secondary difmap
_audit_creation_method SHELXL-97
_cell_angle_alpha 95.108(5)
_cell_angle_beta 96.797(5)
_cell_angle_gamma 106.129(5)
_cell_formula_units_Z 1
_cell_length_a 7.848(3)
_cell_length_b 9.483(4)
_cell_length_c 13.381(6)
_cell_measurement_reflns_used 890
_cell_measurement_temperature 293(2)
_cell_measurement_theta_max 26.896
_cell_measurement_theta_min 2.732
_cell_volume 942.1(7)
_computing_cell_refinement 'Bruker SMART'
_computing_data_collection 'Bruker SMART'
_computing_data_reduction 'Bruker SHELXTL'
_computing_molecular_graphics 'Bruker SHELXTL'
_computing_publication_material 'Bruker SHELXTL'
_computing_structure_refinement 'SHELXL-97 (Sheldrick, 1997)'
_computing_structure_solution 'SHELXS-97 (Sheldrick, 1990)'
_diffrn_ambient_temperature 293(2)
_diffrn_measured_fraction_theta_full 0.969
_diffrn_measured_fraction_theta_max 0.969
_diffrn_measurement_device_type 'CCD area detector'
_diffrn_measurement_method 'phi and omega scans'
_diffrn_radiation_monochromator graphite
_diffrn_radiation_source 'fine-focus sealed tube'
_diffrn_radiation_type MoK\a
_diffrn_radiation_wavelength 0.71073
_diffrn_reflns_av_R_equivalents 0.0284
_diffrn_reflns_av_sigmaI/netI 0.0366
_diffrn_reflns_limit_h_max 7
_diffrn_reflns_limit_h_min -9
_diffrn_reflns_limit_k_max 11
_diffrn_reflns_limit_k_min -11
_diffrn_reflns_limit_l_max 16
_diffrn_reflns_limit_l_min -12
_diffrn_reflns_number 4278
_diffrn_reflns_theta_full 26.01
_diffrn_reflns_theta_max 26.01
_diffrn_reflns_theta_min 1.55
_diffrn_standards_decay_% 4.67
_exptl_absorpt_coefficient_mu 7.374
_exptl_absorpt_correction_T_max 0.5900
_exptl_absorpt_correction_T_min 0.4715
_exptl_absorpt_correction_type multi-scan
_exptl_absorpt_process_details sadabs
_exptl_crystal_colour red
_exptl_crystal_density_diffrn 1.905
_exptl_crystal_density_method 'not measured'
_exptl_crystal_description prism
_exptl_crystal_F_000 518
_exptl_crystal_size_max 0.12
_exptl_crystal_size_mid 0.10
_exptl_crystal_size_min 0.08
_refine_diff_density_max 1.289
_refine_diff_density_min -1.248
_refine_diff_density_rms 0.156
_refine_ls_extinction_method none
_refine_ls_goodness_of_fit_ref 0.994
_refine_ls_hydrogen_treatment constr
_refine_ls_matrix_type full
_refine_ls_number_parameters 221
_refine_ls_number_reflns 3592
_refine_ls_number_restraints 0
_refine_ls_restrained_S_all 0.994
_refine_ls_R_factor_all 0.0315
_refine_ls_R_factor_gt 0.0287
_refine_ls_shift/su_max 0.004
_refine_ls_shift/su_mean 0.000
_refine_ls_structure_factor_coef Fsqd
_refine_ls_weighting_details 'calc w=1/[\s^2^(Fo^2^)+(0.0442P)^2^+0.0000P] where P=(Fo^2^+2Fc^2^)/3'
_refine_ls_weighting_scheme calc
_refine_ls_wR_factor_gt 0.0683
_refine_ls_wR_factor_ref 0.0689
_reflns_number_gt 3230
_reflns_number_total 3592
_reflns_threshold_expression >2sigma(I)
_cod_data_source_file om900160t_si_002.cif
_cod_data_source_block Complex_2
_cod_depositor_comments
;
The following automatic conversions were performed:

'_symmetry_cell_setting' value 'Triclinic' changed to 'triclinic'
according to /home/saulius/struct/CIF-dictionaries/cif_core.dic
dictionary named 'cif_core.dic' version 2.4.2 from 2011-04-26.

Automatic conversion script
Id: cif_fix_values 1715 2011-07-08 13:25:40Z adriana 
;
_cod_original_sg_symbol_H-M P1
_cod_database_code 4069370

loop_
_symmetry_equiv_pos_as_xyz
'x, y, z'
'-x, -y, -z'

loop_
_atom_site_label
_atom_site_type_symbol
_atom_site_fract_x
_atom_site_fract_y
_atom_site_fract_z
_atom_site_U_iso_or_equiv
_atom_site_adp_type
_atom_site_occupancy
_atom_site_symmetry_multiplicity
_atom_site_calc_flag
_atom_site_refinement_flags
Ir1 Ir 0.74390(2) -0.04411(2) 0.243378(14) 0.02930(8) Uani 1 1 d .
O1 O 0.7671(5) -0.1580(4) 0.1083(3) 0.0386(9) Uani 1 1 d .
Cl1 Cl 1.2043(2) 0.33865(15) 0.06550(11) 0.0508(4) Uani 1 1 d .
N1 N 0.8923(6) 0.1204(5) 0.1665(3) 0.0300(9) Uani 1 1 d .
Cl3 Cl 1.03392(18) -0.06257(16) 0.30581(11) 0.0431(3) Uani 1 1 d .
C1 C 0.8775(6) -0.0871(5) 0.0545(4) 0.0279(10) Uani 1 1 d .
C2 C 0.9571(6) 0.0755(5) 0.0878(3) 0.0272(10) Uani 1 1 d .
C3 C 1.0829(6) 0.1544(5) 0.0315(4) 0.0292(10) Uani 1 1 d .
C7 C 0.9318(7) 0.2714(6) 0.2105(4) 0.0350(12) Uani 1 1 d .
C8 C 1.0276(8) 0.3146(6) 0.3076(4) 0.0446(14) Uani 1 1 d .
H8 H 1.0704 0.2474 0.3419 0.054 Uiso 1 1 calc R
C9 C 1.0593(11) 0.4571(7) 0.3530(6) 0.065(2) Uani 1 1 d .
H9 H 1.1251 0.4865 0.4176 0.078 Uiso 1 1 calc R
C10 C 0.9941(11) 0.5559(8) 0.3033(7) 0.072(2) Uani 1 1 d .
H10 H 1.0141 0.6517 0.3348 0.086 Uiso 1 1 calc R
C11 C 0.9007(11) 0.5141(8) 0.2084(7) 0.069(2) Uani 1 1 d .
H11 H 0.8583 0.5823 0.1750 0.083 Uiso 1 1 calc R
C12 C 0.8673(9) 0.3711(7) 0.1602(5) 0.0538(16) Uani 1 1 d .
H12 H 0.8026 0.3431 0.0952 0.065 Uiso 1 1 calc R
C19 C 0.5168(8) -0.2069(7) 0.2792(5) 0.0472(15) Uani 1 1 d .
C20 C 0.6235(8) -0.1296(7) 0.3709(4) 0.0413(13) Uani 1 1 d .
C21 C 0.6362(7) 0.0241(7) 0.3730(4) 0.0404(13) Uani 1 1 d .
C22 C 0.5293(7) 0.0396(7) 0.2827(4) 0.0423(13) Uani 1 1 d .
C23 C 0.4585(7) -0.1028(8) 0.2235(5) 0.0492(16) Uani 1 1 d .
C24 C 0.4727(11) -0.3696(8) 0.2444(8) 0.088(3) Uani 1 1 d .
H24A H 0.3703 -0.4221 0.2727 0.132 Uiso 1 1 calc R
H24B H 0.5733 -0.4038 0.2665 0.132 Uiso 1 1 calc R
H24C H 0.4463 -0.3868 0.1716 0.132 Uiso 1 1 calc R
C25 C 0.7108(10) -0.1977(9) 0.4529(6) 0.070(2) Uani 1 1 d .
H25A H 0.7384 -0.2829 0.4229 0.104 Uiso 1 1 calc R
H25B H 0.6302 -0.2268 0.5009 0.104 Uiso 1 1 calc R
H25C H 0.8193 -0.1265 0.4868 0.104 Uiso 1 1 calc R
C26 C 0.7249(9) 0.1414(8) 0.4598(5) 0.0592(18) Uani 1 1 d .
H26A H 0.6489 0.1349 0.5114 0.089 Uiso 1 1 calc R
H26B H 0.7458 0.2369 0.4367 0.089 Uiso 1 1 calc R
H26C H 0.8373 0.1281 0.4872 0.089 Uiso 1 1 calc R
C27 C 0.4901(11) 0.1795(9) 0.2579(6) 0.076(2) Uani 1 1 d .
H27A H 0.5919 0.2626 0.2848 0.113 Uiso 1 1 calc R
H27B H 0.3875 0.1889 0.2874 0.113 Uiso 1 1 calc R
H27C H 0.4658 0.1764 0.1856 0.113 Uiso 1 1 calc R
C28 C 0.3387(9) -0.1390(13) 0.1238(6) 0.088(3) Uani 1 1 d .
H28A H 0.2956 -0.2364 0.0928 0.105 Uiso 1 1 calc R
H28B H 0.3072 -0.0641 0.0926 0.105 Uiso 1 1 calc R

loop_
_atom_site_aniso_label
_atom_site_aniso_U_11
_atom_site_aniso_U_22
_atom_site_aniso_U_33
_atom_site_aniso_U_23
_atom_site_aniso_U_13
_atom_site_aniso_U_12
Ir1 0.02679(12) 0.03358(12) 0.02727(12) 0.00358(8) 0.00741(8) 0.00705(8)
O1 0.043(2) 0.0329(19) 0.0334(19) -0.0018(16) 0.0146(16) -0.0010(16)
Cl1 0.0622(9) 0.0310(7) 0.0486(8) -0.0073(6) 0.0225(7) -0.0055(6)
N1 0.033(2) 0.030(2) 0.027(2) 0.0028(17) 0.0050(17) 0.0093(18)
Cl3 0.0341(7) 0.0486(8) 0.0515(8) 0.0161(7) 0.0080(6) 0.0162(6)
C1 0.026(2) 0.029(2) 0.027(2) 0.001(2) 0.0046(19) 0.004(2)
C2 0.030(3) 0.030(2) 0.022(2) 0.0002(19) 0.0027(19) 0.011(2)
C3 0.029(3) 0.025(2) 0.031(3) 0.002(2) 0.005(2) 0.003(2)
C7 0.038(3) 0.031(3) 0.040(3) 0.005(2) 0.020(2) 0.011(2)
C8 0.059(4) 0.034(3) 0.038(3) 0.000(2) 0.009(3) 0.009(3)
C9 0.085(5) 0.042(4) 0.056(4) -0.007(3) 0.023(4) -0.001(4)
C10 0.091(6) 0.032(3) 0.094(6) -0.003(4) 0.041(5) 0.013(4)
C11 0.082(5) 0.044(4) 0.102(6) 0.028(4) 0.047(5) 0.035(4)
C12 0.061(4) 0.043(3) 0.065(4) 0.015(3) 0.017(3) 0.021(3)
C19 0.029(3) 0.050(3) 0.058(4) 0.002(3) 0.024(3) -0.001(3)
C20 0.039(3) 0.049(3) 0.042(3) 0.014(3) 0.025(3) 0.013(3)
C21 0.033(3) 0.052(3) 0.039(3) 0.005(3) 0.016(2) 0.011(3)
C22 0.034(3) 0.060(4) 0.040(3) 0.008(3) 0.017(2) 0.021(3)
C23 0.024(3) 0.076(4) 0.043(3) -0.008(3) 0.009(2) 0.011(3)
C24 0.060(5) 0.055(5) 0.133(8) -0.016(5) 0.044(5) -0.012(4)
C25 0.067(5) 0.091(6) 0.069(5) 0.042(4) 0.029(4) 0.034(4)
C26 0.052(4) 0.072(5) 0.047(4) -0.010(3) 0.021(3) 0.007(3)
C27 0.077(5) 0.095(6) 0.087(6) 0.039(5) 0.040(5) 0.058(5)
C28 0.045(4) 0.149(9) 0.056(4) -0.004(5) -0.016(3) 0.021(5)

loop_
_atom_type_symbol
_atom_type_description
_atom_type_scat_dispersion_real
_atom_type_scat_dispersion_imag
_atom_type_scat_source
C C 0.0033 0.0016 'International Tables Vol C Tables 4.2.6.8 and 6.1.1.4'
H H 0.0000 0.0000 'International Tables Vol C Tables 4.2.6.8 and 6.1.1.4'
N N 0.0061 0.0033 'International Tables Vol C Tables 4.2.6.8 and 6.1.1.4'
O O 0.0106 0.0060 'International Tables Vol C Tables 4.2.6.8 and 6.1.1.4'
Cl Cl 0.1484 0.1585 'International Tables Vol C Tables 4.2.6.8 and 6.1.1.4'
Ir Ir -1.4442 7.9887 'International Tables Vol C Tables 4.2.6.8 and 6.1.1.4'

loop_
_geom_angle_atom_site_label_1
_geom_angle_atom_site_label_2
_geom_angle_atom_site_label_3
_geom_angle
_geom_angle_site_symmetry_1
_geom_angle_site_symmetry_3
O1 Ir1 N1 75.64(15) . .
O1 Ir1 C23 97.27(19) . .
N1 Ir1 C23 121.0(2) . .
O1 Ir1 C21 161.66(18) . .
N1 Ir1 C21 118.2(2) . .
C23 Ir1 C21 65.7(2) . .
O1 Ir1 C19 97.42(19) . .
N1 Ir1 C19 158.8(2) . .
C23 Ir1 C19 39.0(3) . .
C21 Ir1 C19 65.3(2) . .
O1 Ir1 C22 129.77(19) . .
N1 Ir1 C22 103.7(2) . .
C23 Ir1 C22 39.1(2) . .
C21 Ir1 C22 38.9(2) . .
C19 Ir1 C22 65.0(2) . .
O1 Ir1 C20 129.14(19) . .
N1 Ir1 C20 155.0(2) . .
C23 Ir1 C20 64.9(2) . .
C21 Ir1 C20 38.8(2) . .
C19 Ir1 C20 38.4(2) . .
C22 Ir1 C20 64.6(2) . .
O1 Ir1 Cl3 86.45(12) . .
N1 Ir1 Cl3 82.92(12) . .
C23 Ir1 Cl3 156.0(2) . .
C21 Ir1 Cl3 106.38(16) . .
C19 Ir1 Cl3 117.05(19) . .
C22 Ir1 Cl3 143.78(16) . .
C20 Ir1 Cl3 94.40(16) . .
C1 O1 Ir1 116.9(3) . .
C2 N1 C7 125.1(4) . .
C2 N1 Ir1 116.9(3) . .
C7 N1 Ir1 117.7(3) . .
O1 C1 C3 122.2(4) . 2_755
O1 C1 C2 116.3(4) . .
C3 C1 C2 121.5(4) 2_755 .
N1 C2 C3 130.7(5) . .
N1 C2 C1 112.2(4) . .
C3 C2 C1 117.1(4) . .
C1 C3 C2 121.3(4) 2_755 .
C1 C3 Cl1 115.0(4) 2_755 .
C2 C3 Cl1 123.6(4) . .
C12 C7 C8 119.9(6) . .
C12 C7 N1 120.9(5) . .
C8 C7 N1 119.1(5) . .
C9 C8 C7 119.9(6) . .
C10 C9 C8 120.2(7) . .
C11 C10 C9 120.1(7) . .
C10 C11 C12 121.0(7) . .
C7 C12 C11 118.9(7) . .
C20 C19 C23 108.2(5) . .
C20 C19 C24 126.6(7) . .
C23 C19 C24 125.2(7) . .
C20 C19 Ir1 71.5(3) . .
C23 C19 Ir1 70.0(3) . .
C24 C19 Ir1 123.7(4) . .
C19 C20 C21 108.6(5) . .
C19 C20 C25 125.8(6) . .
C21 C20 C25 125.6(6) . .
C19 C20 Ir1 70.2(3) . .
C21 C20 Ir1 69.9(3) . .
C25 C20 Ir1 125.4(4) . .
C20 C21 C22 107.3(5) . .
C20 C21 C26 125.6(6) . .
C22 C21 C26 126.7(6) . .
C20 C21 Ir1 71.2(3) . .
C22 C21 Ir1 70.8(3) . .
C26 C21 Ir1 129.2(4) . .
C21 C22 C23 108.2(6) . .
C21 C22 C27 125.5(6) . .
C23 C22 C27 126.2(6) . .
C21 C22 Ir1 70.3(3) . .
C23 C22 Ir1 69.7(3) . .
C27 C22 Ir1 128.4(4) . .
C19 C23 C22 107.7(5) . .
C19 C23 C28 125.6(7) . .
C22 C23 C28 126.7(7) . .
C19 C23 Ir1 71.0(3) . .
C22 C23 Ir1 71.2(3) . .
C28 C23 Ir1 125.3(4) . .

loop_
_geom_bond_atom_site_label_1
_geom_bond_atom_site_label_2
_geom_bond_distance
_geom_bond_site_symmetry_2
Ir1 O1 2.075(4) .
Ir1 N1 2.100(4) .
Ir1 C23 2.130(5) .
Ir1 C21 2.143(5) .
Ir1 C19 2.144(5) .
Ir1 C22 2.150(5) .
Ir1 C20 2.160(5) .
Ir1 Cl3 2.3889(16) .
O1 C1 1.278(6) .
Cl1 C3 1.731(5) .
N1 C2 1.309(6) .
N1 C7 1.433(7) .
C1 C3 1.375(7) 2_755
C1 C2 1.497(6) .
C2 C3 1.404(7) .
C3 C1 1.375(7) 2_755
C7 C12 1.379(8) .
C7 C8 1.386(8) .
C8 C9 1.374(9) .
C9 C10 1.370(11) .
C10 C11 1.355(11) .
C11 C12 1.389(10) .
C19 C20 1.415(9) .
C19 C23 1.428(10) .
C19 C24 1.502(9) .
C20 C21 1.430(8) .
C20 C25 1.510(9) .
C21 C22 1.431(8) .
C21 C26 1.490(8) .
C22 C23 1.431(9) .
C22 C27 1.498(9) .
C23 C28 1.492(9) .
